data_7204505
loop_
_publ_author_name
'Anderson, James C.'
'Skerratt, Sarah'

_publ_section_title
;
 Synthesis of ??,??-disubstituted unnatural amino acid derivatives
 using the aza-[2,3]-Wittig sigmatropic rearrangement
;
_journal_issue 24
_journal_name_full 'Journal of the Chemical Society, Perkin Transactions 1'
_journal_page_first 2871
_journal_paper_doi 10.1039/b207295e
_journal_year 2002
_chemical_formula_sum 'C24 H30 N2 O2 Si'
_chemical_formula_weight 406.59
_chemical_name_systematic
; 
5-[2-(dimethyl-phenyl-silanyl)-1-methyl-allyl]-5-isopropyl-3
-phenyl-imidazolidine-2,4-dione 
;
_space_group_IT_number 14
_symmetry_cell_setting monoclinic
_symmetry_space_group_name_Hall '-P 2yn'
_symmetry_space_group_name_H-M 'P 1 21/n 1'
_atom_sites_solution_hydrogens geom
_atom_sites_solution_primary direct
_atom_sites_solution_secondary difmap
_audit_creation_method SHELXL-97
_cell_angle_alpha 90.00
_cell_angle_beta 92.797(1)
_cell_angle_gamma 90.00
_cell_formula_units_Z 4
_cell_length_a 12.9645(10)
_cell_length_b 7.7486(6)
_cell_length_c 23.421(2)
_cell_measurement_reflns_used 5752
_cell_measurement_temperature 150(2)
_cell_measurement_theta_max 25.95
_cell_measurement_theta_min 2.75
_cell_volume 2350.0(3)
_computing_cell_refinement 'Bruker SAINT version 6.02a (Bruker, 2000)'
_computing_data_collection 'Bruker SMART version 5.624 (Bruker, 2001)'
_computing_data_reduction 'Bruker SAINT; Bruker SHELXTL (Bruker, 1997)'
_computing_publication_material 'SHELXL-97; PLATON (Spek, 2001)'
_computing_structure_refinement 'SHELXL-97 (Sheldrick, 1997)'
_computing_structure_solution 'SHELXS-97 (Sheldrick, 1990)'
_diffrn_ambient_temperature 150(2)
_diffrn_measured_fraction_theta_full 0.990
_diffrn_measured_fraction_theta_max 0.905
_diffrn_measurement_device_type 'Bruker SMART1000 CCD area detector'
_diffrn_measurement_method omega
_diffrn_radiation_monochromator graphite
_diffrn_radiation_source 'fine-focus sealed tube'
_diffrn_radiation_type MoK\a
_diffrn_radiation_wavelength 0.71073
_diffrn_reflns_av_R_equivalents 0.037
_diffrn_reflns_av_sigmaI/netI 0.0375
_diffrn_reflns_limit_h_max 16
_diffrn_reflns_limit_h_min -16
_diffrn_reflns_limit_k_max 10
_diffrn_reflns_limit_k_min -10
_diffrn_reflns_limit_l_max 31
_diffrn_reflns_limit_l_min -31
_diffrn_reflns_number 21085
_diffrn_reflns_theta_full 27.50
_diffrn_reflns_theta_max 28.83
_diffrn_reflns_theta_min 1.74
_diffrn_standards_decay_% <1
_exptl_absorpt_coefficient_mu 0.121
_exptl_absorpt_correction_type none
_exptl_crystal_colour colourless
_exptl_crystal_density_diffrn 1.149
_exptl_crystal_density_method 'not measured'
_exptl_crystal_description lath
_exptl_crystal_F_000 872
_exptl_crystal_size_max 0.54
_exptl_crystal_size_mid 0.24
_exptl_crystal_size_min 0.13
_refine_diff_density_max 0.727
_refine_diff_density_min -0.252
_refine_diff_density_rms 0.053
_refine_ls_extinction_method none
_refine_ls_goodness_of_fit_ref 1.032
_refine_ls_hydrogen_treatment 'riding model'
_refine_ls_matrix_type full
_refine_ls_number_parameters 262
_refine_ls_number_reflns 5581
_refine_ls_number_restraints 6
_refine_ls_restrained_S_all 1.036
_refine_ls_R_factor_all 0.0772
_refine_ls_R_factor_gt 0.0500
_refine_ls_shift/su_max 0.001
_refine_ls_shift/su_mean 0.000
_refine_ls_structure_factor_coef Fsqd
_refine_ls_weighting_details 'calc w=1/[\s^2^(Fo^2^)+(0.0816P)^2^+0.3330P] where P=(Fo^2^+2Fc^2^)/3'
_refine_ls_weighting_scheme calc
_refine_ls_wR_factor_gt 0.1340
_refine_ls_wR_factor_ref 0.1493
_reflns_number_gt 3788
_reflns_number_total 5587
_reflns_threshold_expression >2sigma(I)
_cod_data_source_file b207295e.txt
_cod_data_source_block phsion
_cod_depositor_comments
;
The following automatic conversions were performed:
'_symmetry_cell_setting' value 'Monoclinic' changed to 'monoclinic'
according to '/home/saulius/struct/CIF-dictionaries/cif_core.dic'
dictionary named 'cif_core.dic' version 2.4.1 from 2010-06-29.

Automatic conversion script
Id: cif_fix_enum 1527 2010-12-29 10:47:43Z saulius 

The following automatic conversions were performed:

'_atom_sites_solution_hydrogens' value 'geometrically placed' was
changed to 'geom'.

Automatic conversion script
Id: cif_fix_values 6452 2018-10-05 10:23:21Z andrius 
;
_cod_original_sg_symbol_H-M P2(1)/n
_cod_database_code 7204505

loop_
_symmetry_equiv_pos_as_xyz
'x, y, z'
'-x+1/2, y+1/2, -z+1/2'
'-x, -y, -z'
'x-1/2, -y-1/2, z-1/2'

loop_
_atom_site_label
_atom_site_type_symbol
_atom_site_fract_x
_atom_site_fract_y
_atom_site_fract_z
_atom_site_U_iso_or_equiv
_atom_site_adp_type
_atom_site_occupancy
_atom_site_symmetry_multiplicity
_atom_site_calc_flag
_atom_site_refinement_flags
_atom_site_disorder_assembly
_atom_site_disorder_group
Si1 Si 0.79659(4) 0.43408(7) 0.10607(2) 0.03350(16) Uani 1 1 d . . .
O1 O 0.53100(9) 0.36130(15) -0.06068(5) 0.0295(3) Uani 1 1 d . . .
N1 N 0.62074(11) 0.59643(18) -0.02371(6) 0.0252(3) Uani 1 1 d . . .
H1A H 0.5828 0.6179 0.0056 0.030 Uiso 1 1 calc R . .
C1 C 0.71106(13) 0.6999(2) -0.03705(7) 0.0262(4) Uani 1 1 d . . .
O2 O 0.81918(10) 0.64179(18) -0.11820(5) 0.0374(3) Uani 1 1 d . . .
N2 N 0.67913(11) 0.46924(19) -0.10017(6) 0.0265(3) Uani 1 1 d . . .
C2 C 0.79167(13) 0.6940(2) 0.01440(8) 0.0289(4) Uani 1 1 d . . .
H2A H 0.7567 0.7450 0.0476 0.035 Uiso 1 1 calc R . .
C3 C 0.82257(13) 0.5101(2) 0.03217(8) 0.0303(4) Uani 1 1 d . . .
C4 C 0.87455(15) 0.4080(3) -0.00208(9) 0.0404(5) Uani 1 1 d . . .
H4A H 0.8932 0.4488 -0.0384 0.048 Uiso 1 1 calc R . .
H4B H 0.8929 0.2944 0.0098 0.048 Uiso 1 1 calc R . .
C5 C 0.88658(15) 0.8059(3) 0.00572(9) 0.0394(5) Uani 1 1 d . . .
H5A H 0.9341 0.7974 0.0394 0.059 Uiso 1 1 calc R . .
H5B H 0.8652 0.9263 0.0002 0.059 Uiso 1 1 calc R . .
H5C H 0.9214 0.7658 -0.0281 0.059 Uiso 1 1 calc R . .
C6 C 0.68012(15) 0.8866(2) -0.05465(8) 0.0338(4) Uani 1 1 d . . .
H6A H 0.7429 0.9440 -0.0689 0.041 Uiso 1 1 calc R . .
C7 C 0.64554(17) 0.9912(3) -0.00389(10) 0.0432(5) Uani 1 1 d . . .
H7A H 0.6269 1.1082 -0.0165 0.065 Uiso 1 1 calc R . .
H7B H 0.7020 0.9971 0.0254 0.065 Uiso 1 1 calc R . .
H7C H 0.5855 0.9356 0.0121 0.065 Uiso 1 1 calc R . .
C8 C 0.59717(16) 0.8891(3) -0.10334(10) 0.0432(5) Uani 1 1 d . . .
H8A H 0.5798 1.0089 -0.1132 0.065 Uiso 1 1 calc R . .
H8B H 0.5353 0.8295 -0.0912 0.065 Uiso 1 1 calc R . .
H8C H 0.6232 0.8306 -0.1368 0.065 Uiso 1 1 calc R . .
C9 C 0.60136(13) 0.4667(2) -0.06013(7) 0.0247(4) Uani 1 1 d . . .
C10 C 0.74686(14) 0.6052(2) -0.08975(7) 0.0280(4) Uani 1 1 d . . .
C11 C 0.68328(14) 0.3497(2) -0.14657(7) 0.0309(4) Uani 1 1 d . . .
C12 C 0.60319(18) 0.3444(3) -0.18754(8) 0.0439(5) Uani 1 1 d . . .
H12A H 0.5455 0.4192 -0.1850 0.053 Uiso 1 1 calc R . .
C13 C 0.6078(2) 0.2283(3) -0.23266(9) 0.0576(7) Uani 1 1 d . . .
H13A H 0.5530 0.2234 -0.2610 0.069 Uiso 1 1 calc R . .
C14 C 0.6914(2) 0.1209(3) -0.23622(10) 0.0614(7) Uani 1 1 d . . .
H14A H 0.6943 0.0423 -0.2672 0.074 Uiso 1 1 calc R . .
C15 C 0.7713(2) 0.1261(3) -0.19512(11) 0.0558(6) Uani 1 1 d . . .
H15A H 0.8286 0.0505 -0.1976 0.067 Uiso 1 1 calc R . .
C16 C 0.76761(16) 0.2424(3) -0.15010(9) 0.0407(5) Uani 1 1 d . . .
H16A H 0.8228 0.2480 -0.1219 0.049 Uiso 1 1 calc R . .
C17 C 0.88806(19) 0.2567(3) 0.12735(11) 0.0570(6) Uani 1 1 d . . .
H17A H 0.8770 0.1585 0.1014 0.086 Uiso 1 1 calc R . .
H17B H 0.8760 0.2203 0.1665 0.086 Uiso 1 1 calc R . .
H17C H 0.9592 0.2980 0.1253 0.086 Uiso 1 1 calc R . .
C18 C 0.66146(16) 0.3547(3) 0.10971(9) 0.0427(5) Uani 1 1 d . . .
H18A H 0.6507 0.2567 0.0836 0.064 Uiso 1 1 calc R . .
H18B H 0.6133 0.4476 0.0986 0.064 Uiso 1 1 calc R . .
H18C H 0.6493 0.3179 0.1489 0.064 Uiso 1 1 calc R . .
C19 C 0.81863(18) 0.6212(3) 0.15576(9) 0.0471(6) Uani 1 1 d D . .
C20 C 0.9166(2) 0.6503(4) 0.18265(10) 0.0650(7) Uani 1 1 d D . .
H20A H 0.9712 0.5736 0.1747 0.078 Uiso 1 1 calc R . .
C21 C 0.9368(3) 0.7842(4) 0.21984(12) 0.0854(10) Uani 1 1 d D . .
H21A H 1.0036 0.7998 0.2376 0.102 Uiso 1 1 calc R . .
C22 C 0.8578(3) 0.8943(4) 0.23053(13) 0.0817(10) Uani 1 1 d D . .
H22A H 0.8711 0.9883 0.2559 0.098 Uiso 1 1 calc R . .
C23 C 0.7600(3) 0.8753(4) 0.20628(12) 0.0820(10) Uani 1 1 d D . .
H23A H 0.7066 0.9536 0.2149 0.098 Uiso 1 1 calc R . .
C24 C 0.7403(2) 0.7347(3) 0.16774(10) 0.0621(7) Uani 1 1 d D . .
H24A H 0.6732 0.7192 0.1503 0.075 Uiso 1 1 calc R . .

loop_
_atom_site_aniso_label
_atom_site_aniso_U_11
_atom_site_aniso_U_22
_atom_site_aniso_U_33
_atom_site_aniso_U_23
_atom_site_aniso_U_13
_atom_site_aniso_U_12
Si1 0.0327(3) 0.0362(3) 0.0311(3) 0.0019(2) -0.0030(2) 0.0001(2)
O1 0.0281(6) 0.0270(6) 0.0339(7) -0.0007(5) 0.0082(5) -0.0015(5)
N1 0.0230(7) 0.0268(7) 0.0263(7) 0.0002(6) 0.0069(6) 0.0015(6)
C1 0.0223(8) 0.0297(9) 0.0271(9) 0.0001(7) 0.0046(7) -0.0012(7)
O2 0.0316(7) 0.0500(8) 0.0314(7) 0.0002(6) 0.0114(6) -0.0081(6)
N2 0.0264(7) 0.0304(8) 0.0232(7) 0.0000(6) 0.0057(6) 0.0000(6)
C2 0.0266(9) 0.0333(10) 0.0268(9) -0.0037(7) 0.0016(7) 0.0027(7)
C3 0.0241(9) 0.0355(10) 0.0309(9) -0.0023(8) -0.0036(7) 0.0033(7)
C4 0.0382(11) 0.0458(12) 0.0367(11) -0.0029(9) -0.0019(9) 0.0131(9)
C5 0.0302(10) 0.0437(11) 0.0437(11) -0.0038(9) -0.0034(8) -0.0033(8)
C6 0.0310(10) 0.0294(9) 0.0408(11) 0.0065(8) 0.0002(8) -0.0017(7)
C7 0.0422(12) 0.0308(10) 0.0565(13) 0.0002(9) 0.0010(10) 0.0085(9)
C8 0.0412(12) 0.0369(11) 0.0504(12) 0.0150(9) -0.0099(10) -0.0037(9)
C9 0.0242(8) 0.0254(9) 0.0246(8) 0.0037(7) 0.0026(7) 0.0051(7)
C10 0.0269(9) 0.0333(9) 0.0238(8) 0.0028(7) 0.0023(7) 0.0013(7)
C11 0.0394(10) 0.0321(10) 0.0219(8) 0.0010(7) 0.0090(7) -0.0034(8)
C12 0.0568(13) 0.0449(12) 0.0296(10) 0.0009(9) -0.0017(9) -0.0023(10)
C13 0.0835(18) 0.0594(15) 0.0291(11) -0.0039(10) -0.0069(11) -0.0152(14)
C14 0.096(2) 0.0533(15) 0.0371(13) -0.0164(11) 0.0262(14) -0.0167(14)
C15 0.0620(15) 0.0506(14) 0.0574(15) -0.0156(11) 0.0305(13) -0.0013(12)
C16 0.0404(11) 0.0428(11) 0.0400(11) -0.0067(9) 0.0139(9) -0.0005(9)
C17 0.0540(14) 0.0615(15) 0.0551(14) 0.0182(12) -0.0027(11) 0.0111(12)
C18 0.0407(11) 0.0485(12) 0.0389(11) -0.0005(9) 0.0025(9) -0.0039(10)
C19 0.0649(15) 0.0488(13) 0.0279(10) -0.0002(9) 0.0071(10) -0.0156(11)
C20 0.0807(19) 0.0728(18) 0.0404(13) -0.0019(12) -0.0072(12) -0.0308(15)
C21 0.106(3) 0.092(2) 0.0563(17) -0.0073(17) -0.0080(17) -0.042(2)
C22 0.125(3) 0.0669(19) 0.0540(17) -0.0088(14) 0.0118(19) -0.035(2)
C23 0.124(3) 0.0672(19) 0.0579(18) -0.0036(14) 0.0409(19) -0.0049(19)
C24 0.093(2) 0.0485(14) 0.0467(14) -0.0051(11) 0.0231(14) -0.0077(14)

loop_
_atom_type_symbol
_atom_type_description
_atom_type_scat_dispersion_real
_atom_type_scat_dispersion_imag
_atom_type_scat_source
C C 0.0033 0.0016 'International Tables Vol C Tables 4.2.6.8 and 6.1.1.4'
H H 0.0000 0.0000 'International Tables Vol C Tables 4.2.6.8 and 6.1.1.4'
N N 0.0061 0.0033 'International Tables Vol C Tables 4.2.6.8 and 6.1.1.4'
O O 0.0106 0.0060 'International Tables Vol C Tables 4.2.6.8 and 6.1.1.4'
Si Si 0.0817 0.0704 'International Tables Vol C Tables 4.2.6.8 and 6.1.1.4'

loop_
_geom_angle_atom_site_label_1
_geom_angle_atom_site_label_2
_geom_angle_atom_site_label_3
_geom_angle
_geom_angle_site_symmetry_1
_geom_angle_site_symmetry_3
_geom_angle_publ_flag
C18 Si1 C17 109.32(11) . . ?
C18 Si1 C19 110.04(10) . . ?
C17 Si1 C19 109.18(12) . . ?
C18 Si1 C3 110.97(9) . . ?
C17 Si1 C3 109.72(10) . . ?
C19 Si1 C3 107.57(9) . . ?
C9 N1 C1 113.78(14) . . ?
N1 C1 C10 100.79(13) . . ?
N1 C1 C6 111.57(14) . . ?
C10 C1 C6 108.53(14) . . ?
N1 C1 C2 109.41(14) . . ?
C10 C1 C2 113.12(14) . . ?
C6 C1 C2 112.82(14) . . ?
C10 N2 C9 111.15(14) . . ?
C10 N2 C11 125.38(14) . . ?
C9 N2 C11 123.41(14) . . ?
C5 C2 C3 111.25(15) . . ?
C5 C2 C1 113.30(15) . . ?
C3 C2 C1 113.20(14) . . ?
C4 C3 C2 121.44(18) . . ?
C4 C3 Si1 119.23(15) . . ?
C2 C3 Si1 119.13(12) . . ?
C7 C6 C8 110.60(17) . . ?
C7 C6 C1 111.77(16) . . ?
C8 C6 C1 111.93(15) . . ?
O1 C9 N1 128.78(16) . . ?
O1 C9 N2 123.98(15) . . ?
N1 C9 N2 107.23(14) . . ?
O2 C10 N2 125.61(17) . . ?
O2 C10 C1 127.37(17) . . ?
N2 C10 C1 107.01(14) . . ?
C16 C11 C12 120.82(18) . . ?
C16 C11 N2 119.67(17) . . ?
C12 C11 N2 119.51(17) . . ?
C11 C12 C13 119.3(2) . . ?
C14 C13 C12 120.1(2) . . ?
C13 C14 C15 120.5(2) . . ?
C14 C15 C16 119.7(2) . . ?
C11 C16 C15 119.6(2) . . ?
C24 C19 C20 117.6(2) . . ?
C24 C19 Si1 121.82(18) . . ?
C20 C19 Si1 120.59(19) . . ?
C21 C20 C19 123.0(3) . . ?
C22 C21 C20 117.9(3) . . ?
C21 C22 C23 122.9(3) . . ?
C22 C23 C24 118.5(3) . . ?
C19 C24 C23 120.1(3) . . ?

loop_
_geom_bond_atom_site_label_1
_geom_bond_atom_site_label_2
_geom_bond_distance
_geom_bond_site_symmetry_2
_geom_bond_publ_flag
Si1 C18 1.863(2) . ?
Si1 C17 1.867(2) . ?
Si1 C19 1.873(2) . ?
Si1 C3 1.8741(19) . ?
O1 C9 1.224(2) . ?
N1 C9 1.334(2) . ?
N1 C1 1.465(2) . ?
C1 C10 1.527(2) . ?
C1 C6 1.552(2) . ?
C1 C2 1.557(2) . ?
O2 C10 1.210(2) . ?
N2 C10 1.386(2) . ?
N2 C9 1.410(2) . ?
N2 C11 1.431(2) . ?
C2 C5 1.527(3) . ?
C2 C3 1.533(3) . ?
C3 C4 1.333(3) . ?
C6 C7 1.524(3) . ?
C6 C8 1.529(3) . ?
C11 C16 1.379(3) . ?
C11 C12 1.380(3) . ?
C12 C13 1.391(3) . ?
C13 C14 1.373(4) . ?
C14 C15 1.380(4) . ?
C15 C16 1.390(3) . ?
C19 C24 1.382(3) . ?
C19 C20 1.408(3) . ?
C20 C21 1.372(4) . ?
C21 C22 1.366(4) . ?
C22 C23 1.371(4) . ?
C23 C24 1.430(4) . ?

loop_
_geom_hbond_atom_site_label_D
_geom_hbond_atom_site_label_H
_geom_hbond_atom_site_label_A
_geom_hbond_distance_DH
_geom_hbond_distance_HA
_geom_hbond_distance_DA
_geom_hbond_angle_DHA
_geom_hbond_site_symmetry_A
N1 H1A O1 0.88 2.01 2.8746(18) 166.0 3_665

loop_
_geom_torsion_atom_site_label_1
_geom_torsion_atom_site_label_2
_geom_torsion_atom_site_label_3
_geom_torsion_atom_site_label_4
_geom_torsion
_geom_torsion_site_symmetry_1
_geom_torsion_site_symmetry_2
_geom_torsion_site_symmetry_3
_geom_torsion_site_symmetry_4
_geom_torsion_publ_flag
C9 N1 C1 C10 -1.04(18) . . . . ?
C9 N1 C1 C6 114.00(16) . . . . ?
C9 N1 C1 C2 -120.45(15) . . . . ?
N1 C1 C2 C5 -177.08(14) . . . . ?
C10 C1 C2 C5 71.43(19) . . . . ?
C6 C1 C2 C5 -52.2(2) . . . . ?
N1 C1 C2 C3 55.05(18) . . . . ?
C10 C1 C2 C3 -56.44(19) . . . . ?
C6 C1 C2 C3 179.88(15) . . . . ?
C5 C2 C3 C4 -62.5(2) . . . . ?
C1 C2 C3 C4 66.4(2) . . . . ?
C5 C2 C3 Si1 112.16(15) . . . . ?
C1 C2 C3 Si1 -118.91(14) . . . . ?
C18 Si1 C3 C4 -101.40(17) . . . . ?
C17 Si1 C3 C4 19.53(19) . . . . ?
C19 Si1 C3 C4 138.19(17) . . . . ?
C18 Si1 C3 C2 83.78(15) . . . . ?
C17 Si1 C3 C2 -155.29(15) . . . . ?
C19 Si1 C3 C2 -36.63(16) . . . . ?
N1 C1 C6 C7 71.07(19) . . . . ?
C10 C1 C6 C7 -178.76(15) . . . . ?
C2 C1 C6 C7 -52.6(2) . . . . ?
N1 C1 C6 C8 -53.6(2) . . . . ?
C10 C1 C6 C8 56.5(2) . . . . ?
C2 C1 C6 C8 -177.28(16) . . . . ?
C1 N1 C9 O1 -178.56(16) . . . . ?
C1 N1 C9 N2 1.66(18) . . . . ?
C10 N2 C9 O1 178.58(16) . . . . ?
C11 N2 C9 O1 1.0(3) . . . . ?
C10 N2 C9 N1 -1.63(19) . . . . ?
C11 N2 C9 N1 -179.22(15) . . . . ?
C9 N2 C10 O2 -177.82(17) . . . . ?
C11 N2 C10 O2 -0.3(3) . . . . ?
C9 N2 C10 C1 0.97(18) . . . . ?
C11 N2 C10 C1 178.50(15) . . . . ?
N1 C1 C10 O2 178.76(18) . . . . ?
C6 C1 C10 O2 61.5(2) . . . . ?
C2 C1 C10 O2 -64.5(2) . . . . ?
N1 C1 C10 N2 0.00(17) . . . . ?
C6 C1 C10 N2 -117.30(15) . . . . ?
C2 C1 C10 N2 116.70(16) . . . . ?
C10 N2 C11 C16 63.6(2) . . . . ?
C9 N2 C11 C16 -119.16(19) . . . . ?
C10 N2 C11 C12 -115.8(2) . . . . ?
C9 N2 C11 C12 61.4(2) . . . . ?
C16 C11 C12 C13 0.4(3) . . . . ?
N2 C11 C12 C13 179.80(18) . . . . ?
C11 C12 C13 C14 -0.2(3) . . . . ?
C12 C13 C14 C15 0.4(4) . . . . ?
C13 C14 C15 C16 -0.7(4) . . . . ?
C12 C11 C16 C15 -0.8(3) . . . . ?
N2 C11 C16 C15 179.83(18) . . . . ?
C14 C15 C16 C11 0.9(3) . . . . ?
C18 Si1 C19 C24 -31.3(2) . . . . ?
C17 Si1 C19 C24 -151.32(19) . . . . ?
C3 Si1 C19 C24 89.67(19) . . . . ?
C18 Si1 C19 C20 148.27(18) . . . . ?
C17 Si1 C19 C20 28.3(2) . . . . ?
C3 Si1 C19 C20 -90.73(19) . . . . ?
C24 C19 C20 C21 0.3(4) . . . . ?
Si1 C19 C20 C21 -179.3(2) . . . . ?
C19 C20 C21 C22 -0.6(4) . . . . ?
C20 C21 C22 C23 0.7(5) . . . . ?
C21 C22 C23 C24 -0.6(5) . . . . ?
C20 C19 C24 C23 -0.1(3) . . . . ?
Si1 C19 C24 C23 179.51(19) . . . . ?
C22 C23 C24 C19 0.2(4) . . . . ?

loop_
_cod_related_entry_id
_cod_related_entry_database
_cod_related_entry_code
1 ChemSpider 4416941
